data_1529889
loop_
_publ_author_name
'Li, Yufeng'
'Jian, Fangfang'

_publ_section_title
;
 Molecular Structures of the Products of a Diphosphonate Ester Building
 Block with Lewis Bases.
;
_journal_issue 8
_journal_name_full 'Molecules (Basel, Switzerland)'
_journal_page_first 14435
_journal_page_last 14450
_journal_paper_doi 10.3390/molecules200814435
_journal_volume 20
_journal_year 2015
_chemical_formula_sum 'C12 H16 O6 P2'
_chemical_formula_weight 318.19
_chemical_name_systematic
; 
 ? 
;
_space_group_IT_number 12
_symmetry_cell_setting monoclinic
_symmetry_space_group_name_Hall '-C 2y'
_symmetry_space_group_name_H-M 'C 1 2/m 1'
_atom_sites_solution_hydrogens geom
_atom_sites_solution_primary direct
_atom_sites_solution_secondary difmap
_audit_creation_method SHELXL-97
_cell_angle_alpha 90.00
_cell_angle_beta 123.98(3)
_cell_angle_gamma 90.00
_cell_formula_units_Z 2
_cell_length_a 13.431(3)
_cell_length_b 8.8309(18)
_cell_length_c 7.7810(16)
_cell_measurement_temperature 293(2)
_cell_volume 765.3(4)
_computing_structure_refinement 'SHELXL-97 (Sheldrick, 1997)'
_computing_structure_solution 'SHELXS-97 (Sheldrick, 1990)'
_diffrn_ambient_temperature 293(2)
_diffrn_measured_fraction_theta_full 0.987
_diffrn_measured_fraction_theta_max 0.987
_diffrn_radiation_monochromator graphite
_diffrn_radiation_source 'fine-focus sealed tube'
_diffrn_radiation_type MoK\a
_diffrn_radiation_wavelength 0.71073
_diffrn_reflns_av_R_equivalents 0.0334
_diffrn_reflns_av_sigmaI/netI 0.0277
_diffrn_reflns_limit_h_max 14
_diffrn_reflns_limit_h_min -17
_diffrn_reflns_limit_k_max 11
_diffrn_reflns_limit_k_min -11
_diffrn_reflns_limit_l_max 9
_diffrn_reflns_limit_l_min 0
_diffrn_reflns_number 1773
_diffrn_reflns_theta_full 26.98
_diffrn_reflns_theta_max 26.98
_diffrn_reflns_theta_min 2.94
_exptl_absorpt_coefficient_mu 0.304
_exptl_absorpt_correction_type none
_exptl_crystal_colour colorless
_exptl_crystal_density_diffrn 1.381
_exptl_crystal_density_method 'not measured'
_exptl_crystal_description bar
_exptl_crystal_F_000 332
_exptl_crystal_size_max 0.23
_exptl_crystal_size_mid 0.18
_exptl_crystal_size_min 0.12
_refine_diff_density_max 0.600
_refine_diff_density_min -0.358
_refine_diff_density_rms 0.094
_refine_ls_extinction_coef 0.135(15)
_refine_ls_extinction_expression Fc^*^=kFc[1+0.001xFc^2^\l^3^/sin(2\q)]^-1/4^
_refine_ls_extinction_method SHELXL
_refine_ls_goodness_of_fit_ref 1.144
_refine_ls_hydrogen_treatment mixed
_refine_ls_matrix_type full
_refine_ls_number_parameters 60
_refine_ls_number_reflns 881
_refine_ls_number_restraints 1
_refine_ls_restrained_S_all 1.144
_refine_ls_R_factor_all 0.0545
_refine_ls_R_factor_gt 0.0504
_refine_ls_shift/su_max 0.000
_refine_ls_shift/su_mean 0.000
_refine_ls_structure_factor_coef Fsqd
_refine_ls_weighting_details 'calc w=1/[\s^2^(Fo^2^)+(0.0782P)^2^+0.6693P] where P=(Fo^2^+2Fc^2^)/3'
_refine_ls_weighting_scheme calc
_refine_ls_wR_factor_gt 0.1373
_refine_ls_wR_factor_ref 0.1416
_reflns_number_gt 807
_reflns_number_total 881
_reflns_threshold_expression >2sigma(I)
_cod_data_source_file 1.cif
_cod_data_source_block qj0761
_cod_depositor_comments
;
The following automatic conversions were performed:

'_symmetry_cell_setting' value 'Monoclinic' changed to 'monoclinic'
according to
/usr/data/users/saulius/crontab/automatic-downloads/current/MDPI/lib/dictionaries/cif_core.dic
dictionary named 'cif_core.dic' version 2.4.2 from 2011-04-26.

Automatic conversion script
Id: cif_fix_values 3271 2015-04-21 07:52:19Z andrius 
;
_cod_original_cell_volume 765.3(3)
_cod_original_sg_symbol_H-M C2/m
_cod_database_code 1529889

loop_
_symmetry_equiv_pos_as_xyz
'x, y, z'
'-x, y, -z'
'x+1/2, y+1/2, z'
'-x+1/2, y+1/2, -z'
'-x, -y, -z'
'x, -y, z'
'-x+1/2, -y+1/2, -z'
'x+1/2, -y+1/2, z'

loop_
_atom_site_label
_atom_site_type_symbol
_atom_site_fract_x
_atom_site_fract_y
_atom_site_fract_z
_atom_site_U_iso_or_equiv
_atom_site_adp_type
_atom_site_occupancy
_atom_site_symmetry_multiplicity
_atom_site_calc_flag
_atom_site_refinement_flags
P1 P 0.17873(6) 0.0000 0.10286(11) 0.0396(4) Uani 1 2 d S
O1 O 0.30394(19) 0.0000 0.3193(3) 0.0516(7) Uani 1 2 d S
O2 O 0.11118(14) 0.14494(19) 0.0804(3) 0.0510(5) Uani 1 1 d D
C1 C 0.4205(4) 0.0000 0.6910(6) 0.0785(14) Uani 1 2 d S
H1A H 0.4142 0.0000 0.8081 0.118 Uiso 1 2 d SR
H1B H 0.4631 -0.0888 0.6953 0.118 Uiso 0.50 1 d PR
C2 C 0.3045(4) 0.0000 0.5065(6) 0.135(3) Uani 1 2 d S
H2B H 0.2619 -0.0878 0.5047 0.162 Uiso 0.50 1 d PR
C3 C 0.2211(3) 0.0000 -0.0791(4) 0.0441(7) Uani 1 2 d S
H3A H 0.2683 -0.0881 -0.0587 0.053 Uiso 0.50 1 d PR
C4 C 0.1072(3) 0.0000 -0.2991(4) 0.0395(7) Uani 1 2 d S
C5 C 0.0532(2) 0.1350(3) -0.4009(3) 0.0504(6) Uani 1 1 d .
H5A H 0.0896 0.2294 -0.3338 0.061 Uiso 1 1 d R
H1 H 0.040(4) 0.150(8) 0.046(18) 0.26(4) Uiso 1 1 d D

loop_
_atom_site_aniso_label
_atom_site_aniso_U_11
_atom_site_aniso_U_22
_atom_site_aniso_U_33
_atom_site_aniso_U_23
_atom_site_aniso_U_13
_atom_site_aniso_U_12
P1 0.0291(5) 0.0502(6) 0.0326(5) 0.000 0.0130(3) 0.000
O1 0.0328(11) 0.0829(17) 0.0312(10) 0.000 0.0131(9) 0.000
O2 0.0404(8) 0.0511(10) 0.0567(10) -0.0069(7) 0.0241(8) -0.0005(7)
C1 0.067(3) 0.120(4) 0.0365(18) 0.000 0.0215(18) 0.000
C2 0.055(3) 0.314(11) 0.0343(19) 0.000 0.0234(19) 0.000
C3 0.0353(14) 0.0588(18) 0.0331(13) 0.000 0.0158(12) 0.000
C4 0.0376(14) 0.0462(15) 0.0310(13) 0.000 0.0169(12) 0.000
C5 0.0547(14) 0.0397(11) 0.0395(11) -0.0033(8) 0.0156(11) -0.0042(9)

loop_
_atom_type_symbol
_atom_type_description
_atom_type_scat_dispersion_real
_atom_type_scat_dispersion_imag
_atom_type_scat_source
C C 0.0033 0.0016 'International Tables Vol C Tables 4.2.6.8 and 6.1.1.4'
H H 0.0000 0.0000 'International Tables Vol C Tables 4.2.6.8 and 6.1.1.4'
O O 0.0106 0.0060 'International Tables Vol C Tables 4.2.6.8 and 6.1.1.4'
P P 0.1023 0.0942 'International Tables Vol C Tables 4.2.6.8 and 6.1.1.4'

loop_
_geom_angle_atom_site_label_1
_geom_angle_atom_site_label_2
_geom_angle_atom_site_label_3
_geom_angle
_geom_angle_site_symmetry_1
_geom_angle_site_symmetry_3
O2 P1 O2 114.54(13) 6 .
O2 P1 O1 109.47(8) 6 .
O2 P1 O1 109.47(8) . .
O2 P1 C3 109.92(8) 6 .
O2 P1 C3 109.92(8) . .
O1 P1 C3 102.87(13) . .
C2 O1 P1 118.4(2) . .
P1 O2 H1 126(5) . .
C2 C1 H1A 109.5 . .
C2 C1 H1B 109.5 . .
H1A C1 H1B 109.5 . .
C1 C2 O1 113.9(4) . .
C1 C2 H2B 109.0 . .
O1 C2 H2B 108.5 . .
C4 C3 P1 108.9(2) . .
C4 C3 H3A 109.9 . .
P1 C3 H3A 110.0 . .
C5 C4 C5 118.1(3) 6 .
C5 C4 C3 120.95(14) 6 .
C5 C4 C3 120.95(14) . .
C4 C5 C5 120.95(14) . 2_554
C4 C5 H5A 119.4 . .
C5 C5 H5A 119.7 2_554 .

loop_
_geom_bond_atom_site_label_1
_geom_bond_atom_site_label_2
_geom_bond_distance
_geom_bond_site_symmetry_2
P1 O2 1.5215(16) 6
P1 O2 1.5215(16) .
P1 O1 1.581(2) .
P1 C3 1.796(3) .
O1 C2 1.452(5) .
O2 H1 0.842(10) .
C1 C2 1.410(6) .
C1 H1A 0.9600 .
C1 H1B 0.9599 .
C2 H2B 0.9600 .
C3 C4 1.531(4) .
C3 H3A 0.9599 .
C4 C5 1.390(3) 6
C4 C5 1.390(3) .
C5 C5 1.399(4) 2_554
C5 H5A 0.9600 .
